data_7203267
loop_
_publ_author_name
'Galloway, Kyle W.'
'Parkin, Andrew'
'Harte, Suzanne M.'
'Ferguson, Alan'
'Murrie, Mark'

_publ_section_title
;
 Tuning the structural motif by tuning the countercation size: from
 double salts to a 1-D coordination polymer
;
_journal_issue 4
_journal_name_full CrystEngComm
_journal_page_first 346
_journal_paper_doi 10.1039/b600447d
_journal_volume 8
_journal_year 2006
_chemical_formula_moiety 'C8 H44 Co1 N2 O18 S2'
_chemical_formula_sum 'C8 H44 Co N2 O18 S2'
_chemical_formula_weight 579.51
_space_group_IT_number 14
_symmetry_cell_setting monoclinic
_symmetry_space_group_name_Hall '-P 2ybc'
_symmetry_space_group_name_H-M 'P 1 21/c 1'
_atom_sites_solution_hydrogens geom
_atom_sites_solution_primary direct
_audit_creation_date 05-10-26
_audit_creation_method CRYSTALS_ver_12.80
_cell_angle_alpha 90
_cell_angle_beta 99.174(2)
_cell_angle_gamma 90
_cell_formula_units_Z 4
_cell_length_a 14.9580(5)
_cell_length_b 14.1660(4)
_cell_length_c 12.1050(4)
_cell_measurement_reflns_used 13803
_cell_measurement_temperature 100
_cell_measurement_theta_max 28
_cell_measurement_theta_min 0
_cell_volume 2532.18(14)
_computing_cell_refinement 'DENZO/SCALEPACK (Otwinowski & Minor, 1997)'
_computing_data_collection 'Nonius (1997-2001). COLLECT.'
_computing_data_reduction 'DENZO/SCALEPACK (Otwinowski & Minor, 1997)'
_computing_molecular_graphics 'CAMERON (Watkin et al., 1996)'
_computing_publication_material 'CRYSTALS (Betteridge et al., 2003)'
_computing_structure_refinement 'CRYSTALS (Betteridge et al., 2003)'
_computing_structure_solution 'SIR92 (Altomare et al., 1994)'
_diffrn_ambient_temperature 100
_diffrn_measured_fraction_theta_full 0.998
_diffrn_measured_fraction_theta_max 0.998
_diffrn_measurement_device_type 'Nonius Kappa CCD'
_diffrn_measurement_method '\f & \w scans'
_diffrn_radiation_monochromator graphite
_diffrn_radiation_type 'Mo K\a'
_diffrn_radiation_wavelength 0.71073
_diffrn_reflns_av_R_equivalents 0.085
_diffrn_reflns_limit_h_max 19
_diffrn_reflns_limit_h_min -16
_diffrn_reflns_limit_k_max 18
_diffrn_reflns_limit_k_min -18
_diffrn_reflns_limit_l_max 15
_diffrn_reflns_limit_l_min -15
_diffrn_reflns_number 30961
_diffrn_reflns_theta_full 27.841
_diffrn_reflns_theta_max 27.841
_diffrn_reflns_theta_min 1.379
_diffrn_standards_number 0
_exptl_absorpt_coefficient_mu 0.919
_exptl_absorpt_correction_T_max 0.91
_exptl_absorpt_correction_T_min 0.58
_exptl_absorpt_correction_type multi-scan
_exptl_absorpt_process_details 'SORTAV (Blessing)'
_exptl_crystal_colour pink
_exptl_crystal_density_diffrn 1.520
_exptl_crystal_description plate
_exptl_crystal_F_000 1236
_exptl_crystal_size_max 0.60
_exptl_crystal_size_mid 0.60
_exptl_crystal_size_min 0.10
_refine_diff_density_max 0.99
_refine_diff_density_min -1.21
_refine_ls_extinction_coef 51(7)
_refine_ls_extinction_method 'Larson 1970 Crystallographic Computing eq 22'
_refine_ls_goodness_of_fit_ref 0.6573
_refine_ls_hydrogen_treatment mixed
_refine_ls_matrix_type full
_refine_ls_number_parameters 417
_refine_ls_number_reflns 5999
_refine_ls_number_restraints 44
_refine_ls_R_factor_all 0.0718
_refine_ls_R_factor_gt 0.0310
_refine_ls_shift/su_max 0.000723
_refine_ls_structure_factor_coef Fsqd
_refine_ls_weighting_details
;
w=1/[\s^2^(F^2^) + 0.00 + 0.00P]
where P=(max(Fo^2^,0) + 2Fc^2^)/3
;
_refine_ls_weighting_scheme calc
_refine_ls_wR_factor_all 0.0651
_refine_ls_wR_factor_gt 0.0591
_refine_ls_wR_factor_ref 0.0651
_reflns_limit_h_max 19
_reflns_limit_h_min -19
_reflns_limit_k_max 18
_reflns_limit_k_min 0
_reflns_limit_l_max 15
_reflns_limit_l_min 0
_reflns_number_gt 3566
_reflns_number_total 5999
_reflns_threshold_expression I>2.00u(I)
_oxford_diffrn_Wilson_B_factor 0.88
_oxford_diffrn_Wilson_scale 22.89
_oxford_refine_ls_scale 0.19067(7)
_oxford_structure_analysis_title 'ap75 in P 21/a'
_cod_data_source_file b600447d.txt
_cod_data_source_block 1
_cod_depositor_comments
;
The following automatic conversions were performed:
'_symmetry_cell_setting' value 'Monoclinic' changed to 'monoclinic'
according to '/home/saulius/struct/CIF-dictionaries/cif_core.dic'
dictionary named 'cif_core.dic' version 2.4.1 from 2010-06-29.

Automatic conversion script
Id: cif_fix_enum 1527 2010-12-29 10:47:43Z saulius 
;
_cod_original_sg_symbol_H-M 'P 1 21/c 1 '
_cod_original_formula_sum 'C8 H44 Co1 N2 O18 S2'
_cod_database_code 7203267

loop_
_symmetry_equiv_pos_as_xyz
x,y,z
-x,-y,-z
-x,y+1/2,-z+1/2
x,-y+1/2,z+1/2

loop_
_atom_site_label
_atom_site_type_symbol
_atom_site_fract_x
_atom_site_fract_y
_atom_site_fract_z
_atom_site_U_iso_or_equiv
_atom_site_occupancy
_atom_site_adp_type
_atom_site_refinement_flags_posn
_atom_site_refinement_flags_adp
_atom_site_refinement_flags_occupancy
_atom_site_disorder_assembly
_atom_site_disorder_group
_atom_site_attached_hydrogens
Co1 Co 0.80323(2) -0.11169(2) 0.11026(3) 0.0105 1.0000 Uani . . . . . .
O1 O 0.69610(11) -0.03144(12) 0.03046(14) 0.0158 1.0000 Uani D . . . . .
O2 O 0.80496(11) -0.20147(13) -0.03049(15) 0.0172 1.0000 Uani D . . . . .
O3 O 0.71242(12) -0.20769(12) 0.15989(14) 0.0172 1.0000 Uani D . . . . .
O4 O 0.79784(11) -0.03131(12) 0.25818(14) 0.0144 1.0000 Uani D . . . . .
O5 O 0.91610(11) -0.17708(13) 0.19623(14) 0.0177 1.0000 Uani D . . . . .
O6 O 0.88819(12) -0.02657(12) 0.03241(15) 0.0181 1.0000 Uani D . . . . .
S1 S 0.60546(4) -0.14094(4) 0.40364(5) 0.0113 1.0000 Uani . . . . . .
O11 O 0.62452(11) -0.14976(11) 0.52680(13) 0.0180 1.0000 Uani . . . . . .
O12 O 0.64521(10) -0.05262(11) 0.36901(13) 0.0149 1.0000 Uani . . . . . .
O13 O 0.64863(10) -0.22275(11) 0.35419(13) 0.0130 1.0000 Uani . . . . . .
O14 O 0.50775(10) -0.14317(11) 0.36379(14) 0.0177 1.0000 Uani . . . . . .
S2 S 1.03510(4) -0.22930(4) -0.03267(5) 0.0114 1.0000 Uani . . . . . .
O21 O 1.11645(10) -0.25645(11) -0.07901(13) 0.0164 1.0000 Uani . . . . . .
O22 O 1.00899(10) -0.13102(11) -0.06534(13) 0.0150 1.0000 Uani . . . . . .
O23 O 0.95810(10) -0.29265(11) -0.07609(13) 0.0144 1.0000 Uani . . . . . .
O24 O 1.05281(11) -0.23679(12) 0.09078(13) 0.0169 1.0000 Uani . . . . . .
N3 N 1.12071(13) 0.01615(13) 0.34045(16) 0.0134 1.0000 Uani . . . . . .
C31 C 1.13952(19) -0.06063(19) 0.2625(2) 0.0202 1.0000 Uani D . . . . .
C32 C 1.02063(17) 0.0262(2) 0.3372(2) 0.0221 1.0000 Uani D . . . . .
C33 C 1.15841(19) 0.10730(19) 0.3047(2) 0.0228 1.0000 Uani D . . . . .
C34 C 1.16408(19) -0.0069(2) 0.4572(2) 0.0206 1.0000 Uani D . . . . .
N4 N 0.37570(13) -0.27417(14) 0.56605(16) 0.0145 1.0000 Uani . . . . . .
C41 C 0.33776(18) -0.2615(2) 0.4450(2) 0.0219 1.0000 Uani D . . . . .
C42 C 0.46199(18) -0.3301(2) 0.5757(2) 0.0226 1.0000 Uani D . . . . .
C43 C 0.3958(2) -0.1801(2) 0.6202(3) 0.0317 1.0000 Uani D . . . . .
C44 C 0.3087(2) -0.3265(2) 0.6230(2) 0.0230 1.0000 Uani D . . . . .
O51 O 0.59195(12) -0.40618(12) 0.34220(15) 0.0189 1.0000 Uani D . . . . .
O52 O 0.37665(12) -0.00535(13) 0.33868(15) 0.0196 1.0000 Uani D . . . . .
O53 O 0.58225(12) 0.02833(13) 0.16508(15) 0.0193 1.0000 Uani D . . . . .
O54 O 1.17128(12) -0.34214(12) 0.24271(15) 0.0184 1.0000 Uani D . . . . .
H11 H 0.6554(16) -0.015(2) 0.070(2) 0.050(3) 1.0000 Uiso D . . . . .
H12 H 0.6619(18) -0.053(2) -0.0318(18) 0.050(3) 1.0000 Uiso D . . . . .
H21 H 0.7541(15) -0.2294(19) -0.065(2) 0.050(3) 1.0000 Uiso D . . . . .
H22 H 0.8476(16) -0.2380(18) -0.044(3) 0.050(3) 1.0000 Uiso D . . . . .
H31 H 0.6878(19) -0.214(2) 0.2210(18) 0.050(3) 1.0000 Uiso D . . . . .
H32 H 0.6821(18) -0.2520(17) 0.116(2) 0.050(3) 1.0000 Uiso D . . . . .
H41 H 0.7516(15) -0.037(2) 0.293(2) 0.050(3) 1.0000 Uiso D . . . . .
H42 H 0.805(2) 0.0301(12) 0.256(2) 0.050(3) 1.0000 Uiso D . . . . .
H51 H 0.9616(15) -0.197(2) 0.165(2) 0.050(3) 1.0000 Uiso D . . . . .
H52 H 0.929(2) -0.186(2) 0.2694(15) 0.050(3) 1.0000 Uiso D . . . . .
H61 H 0.9141(19) 0.0287(14) 0.051(2) 0.050(3) 1.0000 Uiso D . . . . .
H62 H 0.9277(17) -0.059(2) 0.002(2) 0.050(3) 1.0000 Uiso D . . . . .
H311 H 1.1166(16) -0.1207(13) 0.2888(19) 0.025(2) 1.0000 Uiso D . . . . .
H312 H 1.1076(15) -0.0460(17) 0.1880(15) 0.025(2) 1.0000 Uiso D . . . . .
H313 H 1.2075(11) -0.0665(17) 0.269(2) 0.025(2) 1.0000 Uiso D . . . . .
H321 H 1.0081(16) 0.0793(14) 0.3891(18) 0.025(2) 1.0000 Uiso D . . . . .
H322 H 0.9982(16) -0.0361(13) 0.3614(19) 0.025(2) 1.0000 Uiso D . . . . .
H323 H 0.9943(16) 0.0404(17) 0.2610(14) 0.025(2) 1.0000 Uiso D . . . . .
H331 H 1.1497(16) 0.1551(15) 0.3592(17) 0.025(2) 1.0000 Uiso D . . . . .
H332 H 1.2247(11) 0.0954(17) 0.3044(19) 0.025(2) 1.0000 Uiso D . . . . .
H333 H 1.1241(15) 0.1216(17) 0.2317(15) 0.025(2) 1.0000 Uiso D . . . . .
H341 H 1.1515(16) 0.0446(14) 0.5061(18) 0.025(2) 1.0000 Uiso D . . . . .
H342 H 1.2302(11) -0.0062(17) 0.460(2) 0.025(2) 1.0000 Uiso D . . . . .
H343 H 1.1412(16) -0.0689(13) 0.478(2) 0.025(2) 1.0000 Uiso D . . . . .
H411 H 0.3809(15) -0.2209(15) 0.4095(19) 0.027(2) 1.0000 Uiso D . . . . .
H412 H 0.3315(17) -0.3232(13) 0.4092(19) 0.027(2) 1.0000 Uiso D . . . . .
H413 H 0.2813(13) -0.2246(16) 0.441(2) 0.027(2) 1.0000 Uiso D . . . . .
H421 H 0.4862(16) -0.3378(17) 0.6571(14) 0.027(2) 1.0000 Uiso D . . . . .
H422 H 0.4497(17) -0.3926(13) 0.5411(19) 0.027(2) 1.0000 Uiso D . . . . .
H423 H 0.5063(14) -0.2954(16) 0.5382(19) 0.027(2) 1.0000 Uiso D . . . . .
H431 H 0.3419(13) -0.1410(16) 0.611(2) 0.027(2) 1.0000 Uiso D . . . . .
H432 H 0.4230(16) -0.1905(17) 0.6982(15) 0.027(2) 1.0000 Uiso D . . . . .
H433 H 0.4391(15) -0.1423(16) 0.5844(19) 0.027(2) 1.0000 Uiso D . . . . .
H441 H 0.2570(13) -0.2860(16) 0.621(2) 0.027(2) 1.0000 Uiso D . . . . .
H442 H 0.3401(16) -0.3386(17) 0.7013(15) 0.027(2) 1.0000 Uiso D . . . . .
H443 H 0.2959(16) -0.3890(13) 0.5845(19) 0.027(2) 1.0000 Uiso D . . . . .
H511 H 0.6049(19) -0.3452(13) 0.336(2) 0.045(3) 1.0000 Uiso D . . . . .
H512 H 0.6028(19) -0.432(2) 0.2807(18) 0.045(3) 1.0000 Uiso D . . . . .
H521 H 0.4227(15) -0.0433(17) 0.353(2) 0.045(3) 1.0000 Uiso D . . . . .
H522 H 0.385(2) 0.0339(17) 0.3933(19) 0.045(3) 1.0000 Uiso D . . . . .
H531 H 0.5938(19) 0.0044(19) 0.2308(16) 0.045(3) 1.0000 Uiso D . . . . .
H532 H 0.5272(13) 0.051(2) 0.159(2) 0.045(3) 1.0000 Uiso D . . . . .
H541 H 1.1383(18) -0.3129(19) 0.1858(19) 0.045(3) 1.0000 Uiso D . . . . .
H542 H 1.1562(19) -0.318(2) 0.3021(18) 0.045(3) 1.0000 Uiso D . . . . .

loop_
_atom_site_aniso_label
_atom_site_aniso_U_11
_atom_site_aniso_U_22
_atom_site_aniso_U_33
_atom_site_aniso_U_23
_atom_site_aniso_U_13
_atom_site_aniso_U_12
Co1 0.00927(16) 0.01176(17) 0.01104(17) -0.00032(15) 0.00291(12) -0.00061(14)
O1 0.0147(10) 0.0194(10) 0.0139(10) -0.0007(8) 0.0037(7) 0.0053(8)
O2 0.0105(9) 0.0225(10) 0.0188(10) -0.0096(8) 0.0029(8) -0.0031(8)
O3 0.0205(10) 0.0179(10) 0.0153(10) -0.0041(8) 0.0094(8) -0.0081(8)
O4 0.0163(9) 0.0144(9) 0.0134(9) -0.0021(8) 0.0049(7) -0.0003(8)
O5 0.0146(9) 0.0281(11) 0.0105(9) -0.0006(8) 0.0026(8) 0.0059(8)
O6 0.0190(10) 0.0127(10) 0.0254(11) -0.0034(8) 0.0123(8) -0.0043(8)
S1 0.0114(3) 0.0126(3) 0.0103(3) 0.0008(3) 0.0032(2) 0.0013(2)
O11 0.0272(10) 0.0171(9) 0.0102(9) 0.0021(8) 0.0039(8) 0.0058(8)
O12 0.0165(9) 0.0132(9) 0.0156(9) 0.0018(7) 0.0045(7) -0.0018(7)
O13 0.0133(9) 0.0133(9) 0.0131(9) -0.0005(7) 0.0045(7) 0.0038(7)
O14 0.0096(8) 0.0188(9) 0.0243(10) 0.0013(8) 0.0017(7) 0.0018(7)
S2 0.0107(3) 0.0120(3) 0.0119(3) -0.0010(3) 0.0032(2) 0.0003(2)
O21 0.0118(9) 0.0188(10) 0.0203(10) -0.0009(8) 0.0079(7) 0.0036(7)
O22 0.0151(9) 0.0107(9) 0.0200(9) 0.0005(7) 0.0055(7) 0.0008(7)
O23 0.0147(9) 0.0134(9) 0.0155(9) -0.0023(7) 0.0038(7) -0.0045(7)
O24 0.0160(9) 0.0234(10) 0.0110(9) -0.0016(8) 0.0014(7) 0.0045(8)
N3 0.0132(11) 0.0125(11) 0.0140(11) -0.0002(9) 0.0006(9) -0.0004(9)
C31 0.0275(16) 0.0148(14) 0.0193(15) -0.0037(12) 0.0070(12) 0.0027(12)
C32 0.0118(14) 0.0308(17) 0.0230(16) -0.0019(14) 0.0010(12) 0.0041(12)
C33 0.0256(15) 0.0136(14) 0.0281(16) 0.0044(13) 0.0010(13) -0.0057(13)
C34 0.0268(16) 0.0203(15) 0.0129(14) 0.0012(12) -0.0019(12) -0.0018(13)
N4 0.0174(11) 0.0122(11) 0.0145(11) -0.0013(9) 0.0042(9) -0.0009(9)
C41 0.0170(14) 0.0286(17) 0.0188(15) 0.0073(13) -0.0005(12) 0.0002(13)
C42 0.0144(14) 0.0290(17) 0.0235(16) 0.0050(13) -0.0001(12) 0.0037(12)
C43 0.041(2) 0.0192(16) 0.0357(19) -0.0118(15) 0.0088(16) -0.0062(14)
C44 0.0260(16) 0.0219(15) 0.0239(16) 0.0020(13) 0.0124(13) -0.0026(13)
O51 0.0191(10) 0.0201(11) 0.0173(10) -0.0007(8) 0.0027(8) -0.0058(8)
O52 0.0183(10) 0.0214(11) 0.0186(10) -0.0037(8) 0.0013(8) 0.0054(8)
O53 0.0159(10) 0.0276(11) 0.0155(10) 0.0066(8) 0.0055(8) 0.0081(8)
O54 0.0200(10) 0.0193(11) 0.0162(10) 0.0007(8) 0.0036(8) 0.0052(8)

loop_
_atom_type_symbol
_atom_type_scat_dispersion_real
_atom_type_scat_dispersion_imag
_atom_type_scat_Cromer_Mann_a1
_atom_type_scat_Cromer_Mann_b1
_atom_type_scat_Cromer_Mann_a2
_atom_type_scat_Cromer_Mann_b2
_atom_type_scat_Cromer_Mann_a3
_atom_type_scat_Cromer_Mann_b3
_atom_type_scat_Cromer_Mann_a4
_atom_type_scat_Cromer_Mann_b4
_atom_type_scat_Cromer_Mann_c
_atom_type_scat_source
C 0.0033 0.0016 2.3100 20.8439 1.0200 10.2075 1.5886 0.5687 0.8650 51.6512 0.2156 'International Tables Vol C 4.2.6.8 and 6.1.1.4'
H 0.0000 0.0000 0.4930 10.5109 0.3229 26.1257 0.1402 3.1424 0.0408 57.7998 0.0030 'International Tables Vol C 4.2.6.8 and 6.1.1.4'
Co 0.3494 0.9721 12.2841 4.2791 7.3409 0.2784 4.0034 13.5359 2.3488 71.1692 1.0118 'International Tables Vol C 4.2.6.8 and 6.1.1.4'
N 0.0061 0.0033 12.2126 0.0057 3.1322 9.8933 2.0125 28.9975 1.1663 0.5826 -11.5290 'International Tables Vol C 4.2.6.8 and 6.1.1.4'
O 0.0106 0.0060 3.0485 13.2771 2.2868 5.7011 1.5463 0.3239 0.8670 32.9089 0.2508 'International Tables Vol C 4.2.6.8 and 6.1.1.4'
S 0.1246 0.1234 6.9053 1.4679 5.2034 22.2151 1.4379 0.2536 1.5863 56.1720 0.8669 'International Tables Vol C 4.2.6.8 and 6.1.1.4'

loop_
_geom_angle_atom_site_label_1
_geom_angle_site_symmetry_1
_geom_angle_atom_site_label_2
_geom_angle_site_symmetry_2
_geom_angle_atom_site_label_3
_geom_angle_site_symmetry_3
_geom_angle
_geom_angle_publ_flag
O1 . Co1 . O2 . 93.54(7) yes
O1 . Co1 . O3 . 90.07(7) yes
O2 . Co1 . O3 . 86.12(7) yes
O1 . Co1 . O4 . 88.20(7) yes
O2 . Co1 . O4 . 175.36(7) yes
O3 . Co1 . O4 . 89.58(7) yes
O1 . Co1 . O5 . 173.50(7) yes
O2 . Co1 . O5 . 91.27(7) yes
O3 . Co1 . O5 . 94.62(7) yes
O4 . Co1 . O5 . 87.34(7) yes
O1 . Co1 . O6 . 87.36(7) yes
O2 . Co1 . O6 . 84.13(7) yes
O3 . Co1 . O6 . 169.73(7) yes
O4 . Co1 . O6 . 100.26(7) yes
O5 . Co1 . O6 . 88.79(7) yes
Co1 . O1 . H11 . 116.8(20) no
Co1 . O1 . H12 . 120.1(20) no
H11 . O1 . H12 . 102(3) no
Co1 . O2 . H21 . 121.4(19) no
Co1 . O2 . H22 . 128(2) no
H21 . O2 . H22 . 104(3) no
Co1 . O3 . H31 . 133.5(20) no
Co1 . O3 . H32 . 125.2(20) no
H31 . O3 . H32 . 101(3) no
Co1 . O4 . H41 . 120.2(20) no
Co1 . O4 . H42 . 119(2) no
H41 . O4 . H42 . 102(3) no
Co1 . O5 . H51 . 123.6(20) no
Co1 . O5 . H52 . 126.7(20) no
H51 . O5 . H52 . 110(3) no
Co1 . O6 . H61 . 132(2) no
Co1 . O6 . H62 . 113(2) no
H61 . O6 . H62 . 106(3) no
O11 . S1 . O12 . 109.69(10) yes
O11 . S1 . O13 . 108.16(9) yes
O12 . S1 . O13 . 108.90(9) yes
O11 . S1 . O14 . 110.63(10) yes
O12 . S1 . O14 . 110.56(9) yes
O13 . S1 . O14 . 108.84(9) yes
O21 . S2 . O22 . 110.04(10) yes
O21 . S2 . O23 . 110.40(10) yes
O22 . S2 . O23 . 108.42(9) yes
O21 . S2 . O24 . 109.93(9) yes
O22 . S2 . O24 . 109.51(10) yes
O23 . S2 . O24 . 108.51(10) yes
C31 . N3 . C32 . 109.9(2) yes
C31 . N3 . C33 . 109.1(2) yes
C32 . N3 . C33 . 109.3(2) yes
C31 . N3 . C34 . 109.9(2) yes
C32 . N3 . C34 . 109.1(2) yes
C33 . N3 . C34 . 109.53(19) yes
N3 . C31 . H311 . 108.3(15) no
N3 . C31 . H312 . 108.4(15) no
H311 . C31 . H312 . 110(2) no
N3 . C31 . H313 . 107.3(14) no
H311 . C31 . H313 . 107.4(20) no
H312 . C31 . H313 . 116(2) no
N3 . C32 . H321 . 109.6(14) no
N3 . C32 . H322 . 106.7(14) no
H321 . C32 . H322 . 111.5(19) no
N3 . C32 . H323 . 107.4(15) no
H321 . C32 . H323 . 110.5(20) no
H322 . C32 . H323 . 111(2) no
N3 . C33 . H331 . 107.9(15) no
N3 . C33 . H332 . 105.9(14) no
H331 . C33 . H332 . 111.1(20) no
N3 . C33 . H333 . 105.8(15) no
H331 . C33 . H333 . 111(2) no
H332 . C33 . H333 . 114(2) no
N3 . C34 . H341 . 108.3(14) no
N3 . C34 . H342 . 108.1(15) no
H341 . C34 . H342 . 105.2(20) no
N3 . C34 . H343 . 108.8(14) no
H341 . C34 . H343 . 113(2) no
H342 . C34 . H343 . 113(2) no
C41 . N4 . C42 . 109.0(2) yes
C41 . N4 . C43 . 109.9(2) yes
C42 . N4 . C43 . 109.0(2) yes
C41 . N4 . C44 . 109.4(2) yes
C42 . N4 . C44 . 109.4(2) yes
C43 . N4 . C44 . 109.9(2) yes
N4 . C41 . H411 . 108.5(14) no
N4 . C41 . H412 . 108.8(15) no
H411 . C41 . H412 . 110(2) no
N4 . C41 . H413 . 107.4(15) no
H411 . C41 . H413 . 106.2(20) no
H412 . C41 . H413 . 116(2) no
N4 . C42 . H421 . 107.8(15) no
N4 . C42 . H422 . 110.0(15) no
H421 . C42 . H422 . 110(2) no
N4 . C42 . H423 . 109.4(15) no
H421 . C42 . H423 . 110.0(20) no
H422 . C42 . H423 . 110(2) no
N4 . C43 . H431 . 110.9(15) no
N4 . C43 . H432 . 108.2(15) no
H431 . C43 . H432 . 114(2) no
N4 . C43 . H433 . 112.8(15) no
H431 . C43 . H433 . 103(2) no
H432 . C43 . H433 . 108(2) no
N4 . C44 . H441 . 106.7(15) no
N4 . C44 . H442 . 105.7(15) no
H441 . C44 . H442 . 112(2) no
N4 . C44 . H443 . 108.2(15) no
H441 . C44 . H443 . 115(2) no
H442 . C44 . H443 . 108.3(20) no
H511 . O51 . H512 . 105(3) no
H521 . O52 . H522 . 103(3) no
H531 . O53 . H532 . 106(3) no
H541 . O54 . H542 . 106(3) no

loop_
_geom_bond_atom_site_label_1
_geom_bond_site_symmetry_1
_geom_bond_atom_site_label_2
_geom_bond_site_symmetry_2
_geom_bond_distance
_geom_bond_publ_flag
Co1 . O1 . 2.0735(17) yes
Co1 . O2 . 2.1296(17) yes
Co1 . O3 . 2.0774(17) yes
Co1 . O4 . 2.1343(17) yes
Co1 . O5 . 2.0569(17) yes
Co1 . O6 . 2.0829(17) yes
O1 . H11 . 0.865(17) no
O1 . H12 . 0.894(17) no
O2 . H21 . 0.901(16) no
O2 . H22 . 0.858(17) no
O3 . H31 . 0.882(17) no
O3 . H32 . 0.898(16) no
O4 . H41 . 0.870(17) no
O4 . H42 . 0.877(17) no
O5 . H51 . 0.879(17) no
O5 . H52 . 0.884(17) no
O6 . H61 . 0.886(17) no
O6 . H62 . 0.869(17) no
S1 . O11 . 1.4778(16) yes
S1 . O12 . 1.4744(17) yes
S1 . O13 . 1.4973(16) yes
S1 . O14 . 1.4646(16) yes
S2 . O21 . 1.4701(16) yes
S2 . O22 . 1.4826(16) yes
S2 . O23 . 1.4882(16) yes
S2 . O24 . 1.4793(16) yes
N3 . C31 . 1.496(3) yes
N3 . C32 . 1.498(3) yes
N3 . C33 . 1.500(3) yes
N3 . C34 . 1.494(3) yes
C31 . H311 . 0.989(16) no
C31 . H312 . 0.973(15) no
C31 . H313 . 1.010(16) no
C32 . H321 . 1.016(16) no
C32 . H322 . 1.004(16) no
C32 . H323 . 0.965(15) no
C33 . H331 . 0.969(16) no
C33 . H332 . 1.007(15) no
C33 . H333 . 0.970(15) no
C34 . H341 . 0.976(16) no
C34 . H342 . 0.984(16) no
C34 . H343 . 0.991(16) no
N4 . C41 . 1.496(3) yes
N4 . C42 . 1.503(3) yes
N4 . C43 . 1.494(3) yes
N4 . C44 . 1.500(3) yes
C41 . H411 . 1.010(16) no
C41 . H412 . 0.974(16) no
C41 . H413 . 0.988(16) no
C42 . H421 . 1.001(16) no
C42 . H422 . 0.985(16) no
C42 . H423 . 0.990(16) no
C43 . H431 . 0.969(16) no
C43 . H432 . 0.978(16) no
C43 . H433 . 0.993(16) no
C44 . H441 . 0.960(16) no
C44 . H442 . 1.003(15) no
C44 . H443 . 1.005(16) no
O51 . H511 . 0.891(16) no
O51 . H512 . 0.868(17) no
O52 . H521 . 0.869(16) no
O52 . H522 . 0.858(16) no
O53 . H531 . 0.857(16) no
O53 . H532 . 0.873(16) no
O54 . H541 . 0.884(16) no
O54 . H542 . 0.858(17) no
